data_1531202
loop_
_publ_author_name
'Bolotina, N.B.'
'Bendeliani, N.A.'
'Lityagina, L.M.'
'Dyuzheva, T.I.'

_publ_section_title
;
 Structure investigations of single crystals of stishovite
;
_journal_name_full 'Poverkhnostnye Fizika, Khimiya, Mekhanika'
_journal_page_first 20
_journal_page_last 24
_journal_volume 2002
_journal_year 2002
_chemical_formula_sum 'O2 Si1.016'
_chemical_name_systematic 'Si1.016 O2'
_space_group_IT_number 143
_symmetry_space_group_name_Hall 'P 3'
_symmetry_space_group_name_H-M 'P 3'
_cell_angle_alpha 90
_cell_angle_beta 90
_cell_angle_gamma 120
_cell_formula_units_Z 6
_cell_length_a 8.31
_cell_length_b 8.31
_cell_length_c 5.205
_cell_volume 311.282
_citation_journal_id_ASTM PFKMDJ
_cod_data_source_file Bolotina_PFKMDJ_2002_1990.cif
_cod_data_source_block O2Si1.016
_cod_original_cell_volume 311.2816
_cod_database_code 1531202

loop_
_symmetry_equiv_pos_as_xyz
x,y,z
-y,x-y,z
-x+y,-x,z

loop_
_atom_site_label
_atom_site_type_symbol
_atom_site_fract_x
_atom_site_fract_y
_atom_site_fract_z
_atom_site_occupancy
_atom_site_U_iso_or_equiv
O1 O-2 0.54 0.02 -0.02 0.4 0.0
Si2 Si+3 0.6667 0.3333 -0.085 0.499 0.0
O2 O-2 0.33 0.29 0.27 0.83 0.0
O8 O-2 0 0 0.638 0.7 0.0
O7 O-2 0.795 0.155 0.853 0.45 0.0
O4 O-2 0.438 0.31 0.427 0.25 0.0
Si4 Si+3 0.3333 0.6667 0.458 0.677 0.0
O3 O-2 0.51 0.664 0.306 0.71 0.0
Si3 Si+3 0.5739 -0.0923 -0.039 0.564 0.0
Si1 Si+3 0 0 0 0.707 0.0
O6 O-2 0.626 0.111 0.74 0.49 0.0
Si5 Si+3 0.3338 0.0892 0.455 0.841 0.0
O5 O-2 0.588 0.779 0.667 0.59 0.0
